data_4320283
loop_
_publ_author_name
'Thomas M. Klap\"otke'
'Burkhard Krumm'
'Peter Mayer'
'Kurt Polborn'
'Oliver P. Ruscitti'

_publ_section_title
;
 Spectroscopic and Structural Studies on Polyfluorophenyl Tellurides and
 Tellurium(IV) Dihalides
;
_journal_name_full 'Inorganic Chemistry'
_journal_page_first 5169
_journal_page_last 5176
_journal_paper_doi 10.1021/ic010149r
_journal_volume 40
_journal_year 2001
_chemical_compound_source 'provided by O. Ruscitti'
_chemical_formula_moiety 'Te Br2 F4 C12 H6'
_chemical_formula_sum 'C12 H6 Br2 F4 Te'
_chemical_formula_weight 513.58
_chemical_name_common TeBr
_space_group_IT_number 61
_symmetry_cell_setting orthorhombic
_symmetry_Int_Tables_number 61
_symmetry_space_group_name_Hall '-P 2ac 2ab'
_symmetry_space_group_name_H-M 'P b c a'
_atom_sites_solution_hydrogens geom
_atom_sites_solution_primary direct
_atom_sites_solution_secondary difmap
_audit_author_name 'Mayer, P.'
_audit_block_code Te_Br2_(C6F2H3)2_e023_klapoetke
_audit_creation_date 28-Jan-00
_audit_creation_method 'form98_1/compatible with shelxl97-2'
_cell_angle_alpha 90
_cell_angle_beta 90
_cell_angle_gamma 90
_cell_formula_units_Z 8
_cell_length_a 11.3495(5)
_cell_length_b 8.4819(4)
_cell_length_c 28.2513(19)
_cell_measurement_reflns_used 5000
_cell_measurement_temperature 200(3)
_cell_measurement_theta_max 25.9
_cell_measurement_theta_min 3.0
_cell_volume 2719.6(3)
_computing_cell_refinement 'Stoe IPDS software (Darmstadt, Germany)'
_computing_data_collection 'Stoe IPDS software (Darmstadt, Germany)'
_computing_data_reduction 'Stoe IPDS software (Darmstadt, Germany)'
_computing_molecular_graphics
;ORTEP (M. N. Burnett, C. K. Johnson, ORTEP-III: Oak Ridge Thermal Ellipsoid
  Plot Program for Crystal Structure Illustrations, Oak Ridge National
  Laboratory Report ORNL-6895, 1996). Windows version (L. J. Farrugia, Univ.
  Glasgow) used --- SCHAKAL (E. Keller, University of  Freiburg (Breisgau),
  Germany, 1995).
;
_computing_publication_material
;PLATON (A. L. Spek, Acta Crystallogr, Sect. A, 1990, 46, C34, 1995 version).
--- T.B.Cohen, Pure Appl. Chem. 1996,68,2339-2359 (atomic masses).
;
_computing_structure_refinement 'SHELXL-97 (G. M. Sheldrick. University of G\"ottingen, 97-2 version)'
_computing_structure_solution 'SIR97 (Cascarano et al.,Acta Crystallogr., Sect A, 1996, C79)'
_diffrn_ambient_temperature 200(3)
_diffrn_measured_fraction_theta_full 0.949
_diffrn_measured_fraction_theta_max 0.949
_diffrn_measurement_device 'image-plate area detector'
_diffrn_measurement_device_type 'Stoe IPDS'
_diffrn_measurement_method 'area detection'
_diffrn_radiation_collimation '0.5 mm collimator'
_diffrn_radiation_monochromator graphite
_diffrn_radiation_source 'fine-focus sealed tube'
_diffrn_radiation_type MoK\a
_diffrn_radiation_wavelength 0.71073
_diffrn_reflns_av_R_equivalents 0.0432
_diffrn_reflns_av_sigmaI/netI 0.0337
_diffrn_reflns_limit_h_max 13
_diffrn_reflns_limit_h_min -13
_diffrn_reflns_limit_k_max 10
_diffrn_reflns_limit_k_min -10
_diffrn_reflns_limit_l_max 18
_diffrn_reflns_limit_l_min -34
_diffrn_reflns_number 10149
_diffrn_reflns_theta_full 25.87
_diffrn_reflns_theta_max 25.87
_diffrn_reflns_theta_min 3.08
_diffrn_source_current 50_mA
_diffrn_source_power 2.75_kW
_diffrn_source_type 'Spellman DF4 Series'
_diffrn_source_voltage 55_kV
_exptl_absorpt_coefficient_mu 8.092
_exptl_absorpt_correction_T_max 0.7912
_exptl_absorpt_correction_T_min 0.4860
_exptl_absorpt_correction_type numerical
_exptl_absorpt_process_details 'XRed, rev. 1.09, Stoe (Darmstadt, Germany)'
_exptl_crystal_colour yellow
_exptl_crystal_density_diffrn 2.5087(3)
_exptl_crystal_density_method 'not measured'
_exptl_crystal_description platelet
_exptl_crystal_F_000 1888
_exptl_crystal_size_max 0.17
_exptl_crystal_size_mid 0.15
_exptl_crystal_size_min 0.03
_refine_diff_density_max 0.538
_refine_diff_density_min -0.538
_refine_diff_density_rms 0.101
_refine_ls_extinction_method none
_refine_ls_goodness_of_fit_ref 0.919
_refine_ls_hydrogen_treatment refall
_refine_ls_matrix_type full
_refine_ls_number_parameters 196
_refine_ls_number_reflns 2504
_refine_ls_number_restraints 0
_refine_ls_restrained_S_all 0.919
_refine_ls_R_factor_all 0.0320
_refine_ls_R_factor_gt 0.0211
_refine_ls_shift/su_max 0.001
_refine_ls_shift/su_mean 0.000
_refine_ls_structure_factor_coef Fsqd
_refine_ls_weighting_scheme calc
_refine_ls_wR_factor_gt 0.0452
_refine_ls_wR_factor_ref 0.0470
_reflns_number_gt 1991
_reflns_number_total 2504
_reflns_threshold_expression >2sigma(I)
_cod_data_source_file ic010149r_2.cif
_cod_data_source_block ar
_cod_database_code 4320283
_kl_diffrn_detector_area_phi_start 0.0
_kl_diffrn_detector_area_phi_end 100.2
_kl_diffrn_detector_area_phi_incr 0.6
_kl_diffrn_detector_area_expos_time 2.00_min
_kl_diffrn_detector_area_plate_dist 70.0_mm
_kl_diffrn_detector_area_eff_mos_spread 0.005
_kl_diffrn_detector_area_profile_funct dynamic
_kl_diffrn_detector_area_profile_min 11
_kl_diffrn_detector_area_profile_max 17
_kl_archive_shelxl_comment 'release 97-2'
_kl_archive_shelxl_res
;
TITL   e023 in Pbca (61), sir97
CELL  0.71073   11.3495    8.4819   28.2513    90.000    90.000    90.000
ZERR  8          0.0005    0.0004    0.0019     0.000     0.000     0.000
LATT  1
SYMM   .50000-X,-Y,  .50000+Z
SYMM   .50000+X,  .50000-Y,-Z
SYMM -X,  .50000+Y,  .50000-Z
SFAC    C   H   F   BR  TE
UNIT    96  48  32  16   8
L.S.      8
FMAP      2
PLAN     -25
BOND $H
CONF
TEMP  -73
ACTA

WGHT    0.026100
FVAR       0.20052
TE    5   -0.110754    0.360687    0.103325    11.00000    0.01328    0.01561 =
          0.01331    0.00016   -0.00099    0.00093
BR1   4   -0.095546    0.667591    0.121918    11.00000    0.02768    0.01740 =
          0.03002   -0.00147   -0.00317    0.00066
BR2   4   -0.090916    0.056216    0.084979    11.00000    0.02118    0.01916 =
          0.03085   -0.00121    0.00170    0.00004
C11   1    0.066823    0.380709    0.081680    11.00000    0.01418    0.01709 =
          0.01825   -0.00061    0.00046   -0.00016
C21   1    0.089658    0.351457    0.034887    11.00000    0.02404    0.02241 =
          0.01975   -0.00199    0.00097   -0.00297
C31   1    0.199715    0.362328    0.015104    11.00000    0.03192    0.03920 =
          0.02052   -0.00834    0.01167   -0.00498
H31   2    0.209462    0.342416   -0.016704    11.00000    0.03273
C41   1    0.291868    0.408041    0.044087    11.00000    0.02144    0.04786 =
          0.04538   -0.00837    0.01315   -0.00541
H41   2    0.365553    0.405124    0.036717    11.00000    0.06914
C51   1    0.273601    0.440745    0.091119    11.00000    0.01976    0.04136 =
          0.03245   -0.00815   -0.00216   -0.00771
H51   2    0.327093    0.461193    0.109656    11.00000    0.04539
C61   1    0.161396    0.428999    0.109451    11.00000    0.02184    0.02848 =
          0.01649   -0.00234   -0.00084   -0.00129
F21   3   -0.002732    0.313442    0.006380    11.00000    0.02961    0.04522 =
          0.01573   -0.00547   -0.00403   -0.01043
F61   3    0.142936    0.466265    0.154874    11.00000    0.02471    0.04358 =
          0.01809   -0.00797   -0.00293   -0.00402
C12   1   -0.099414    0.313201    0.176342    11.00000    0.01859    0.02015 =
          0.01374    0.00026    0.00043   -0.00302
C22   1   -0.012546    0.226426    0.199421    11.00000    0.02368    0.02216 =
          0.01962    0.00039    0.00312    0.00381
C32   1   -0.013350    0.201754    0.246816    11.00000    0.03571    0.03365 =
          0.02827    0.01048   -0.00458    0.00886
H32   2    0.040948    0.153562    0.259754    11.00000    0.02908
C42   1   -0.103398    0.262667    0.273540    11.00000    0.04877    0.04134 =
          0.01116    0.00656   -0.00203   -0.00279
H42   2   -0.107497    0.259670    0.303791    11.00000    0.01967
C52   1   -0.194074    0.346657    0.252407    11.00000    0.02715    0.03402 =
          0.02262    0.00151    0.01005    0.00004
H52   2   -0.244928    0.381418    0.268488    11.00000    0.05560
C62   1   -0.189784    0.370372    0.204844    11.00000    0.01728    0.02097 =
          0.02270    0.00135    0.00278   -0.00332
F22   3    0.076557    0.165193    0.173350    11.00000    0.02855    0.03887 =
          0.02816    0.00216    0.00036    0.01516
F62   3   -0.276935    0.452292    0.183928    11.00000    0.01874    0.03453 =
          0.02568    0.00201    0.00111    0.00795
HKLF      4

REM    e023 in Pbca (61), sir97
REM R1 =  0.0211 for   1991 Fo > 4sig(Fo)  and  0.0320 for all   2504 data
REM    196 parameters refined using      0 restraints

END

WGHT      0.0261      0.0000
REM Highest difference peak  0.538,  deepest hole -0.538,  1-sigma level  0.101
Q1    1  -0.0815  0.4046  0.1016  11.00000  0.05    0.54
Q2    1  -0.0979  0.1057  0.1278  11.00000  0.05    0.52
Q3    1  -0.0802  0.7028  0.0812  11.00000  0.05    0.46
Q4    1  -0.1205  0.6702  0.1594  11.00000  0.05    0.43
Q5    1  -0.1376  0.3891  0.1039  11.00000  0.05    0.41
Q6    1   0.0185  0.3660  0.0865  11.00000  0.05    0.40
;

loop_
_symmetry_equiv_pos_as_xyz
'x, y, z'
'-x+1/2, -y, z+1/2'
'x+1/2, -y+1/2, -z'
'-x, y+1/2, -z+1/2'
'-x, -y, -z'
'x-1/2, y, -z-1/2'
'-x-1/2, y-1/2, z'
'x, -y-1/2, z-1/2'

loop_
_atom_site_label
_atom_site_type_symbol
_atom_site_fract_x
_atom_site_fract_y
_atom_site_fract_z
_atom_site_U_iso_or_equiv
_atom_site_adp_type
_atom_site_occupancy
_atom_site_symmetry_multiplicity
_atom_site_calc_flag
_atom_site_refinement_flags
_atom_site_disorder_assembly
_atom_site_disorder_group
Te Te -0.110754(18) 0.36069(2) 0.103325(9) 0.01407(7) Uani 1 1 d . . .
Br1 Br -0.09555(3) 0.66759(4) 0.121918(16) 0.02503(10) Uani 1 1 d . . .
Br2 Br -0.09092(3) 0.05622(4) 0.084979(15) 0.02373(10) Uani 1 1 d . . .
C11 C 0.0668(3) 0.3807(4) 0.08168(14) 0.0165(7) Uani 1 1 d . . .
C21 C 0.0897(3) 0.3515(4) 0.03489(16) 0.0221(8) Uani 1 1 d . . .
C31 C 0.1997(4) 0.3623(5) 0.01510(18) 0.0305(9) Uani 1 1 d . . .
H31 H 0.209(4) 0.342(5) -0.017(2) 0.033(12) Uiso 1 1 d . . .
C41 C 0.2919(4) 0.4080(5) 0.0441(2) 0.0382(12) Uani 1 1 d . . .
H41 H 0.366(6) 0.405(6) 0.037(3) 0.069(19) Uiso 1 1 d . . .
C51 C 0.2736(4) 0.4407(5) 0.09112(18) 0.0312(10) Uani 1 1 d . . .
H51 H 0.327(5) 0.461(6) 0.110(2) 0.045(15) Uiso 1 1 d . . .
C61 C 0.1614(3) 0.4290(4) 0.10945(15) 0.0223(8) Uani 1 1 d . . .
F21 F -0.0027(2) 0.3134(3) 0.00638(9) 0.0302(5) Uani 1 1 d . . .
F61 F 0.14294(19) 0.4663(2) 0.15487(9) 0.0288(5) Uani 1 1 d . . .
C12 C -0.0994(3) 0.3132(4) 0.17634(14) 0.0175(7) Uani 1 1 d . . .
C22 C -0.0125(3) 0.2264(4) 0.19942(15) 0.0218(8) Uani 1 1 d . . .
C32 C -0.0133(4) 0.2018(5) 0.24682(18) 0.0325(10) Uani 1 1 d . . .
H32 H 0.041(4) 0.154(4) 0.2598(19) 0.029(12) Uiso 1 1 d . . .
C42 C -0.1034(4) 0.2627(5) 0.27354(18) 0.0338(10) Uani 1 1 d . . .
H42 H -0.107(3) 0.260(4) 0.3038(18) 0.020(10) Uiso 1 1 d . . .
C52 C -0.1941(4) 0.3467(4) 0.25241(17) 0.0279(9) Uani 1 1 d . . .
H52 H -0.245(5) 0.381(5) 0.268(3) 0.056(17) Uiso 1 1 d . . .
C62 C -0.1898(3) 0.3704(4) 0.20484(15) 0.0203(8) Uani 1 1 d . . .
F22 F 0.0766(2) 0.1652(2) 0.17335(10) 0.0319(6) Uani 1 1 d . . .
F62 F -0.27694(18) 0.4523(2) 0.18393(9) 0.0263(5) Uani 1 1 d . . .

loop_
_atom_site_aniso_label
_atom_site_aniso_U_11
_atom_site_aniso_U_22
_atom_site_aniso_U_33
_atom_site_aniso_U_23
_atom_site_aniso_U_13
_atom_site_aniso_U_12
Te 0.01328(12) 0.01561(10) 0.01331(14) 0.00016(8) -0.00099(9) 0.00093(8)
Br1 0.0277(2) 0.01740(16) 0.0300(3) -0.00147(13) -0.00317(16) 0.00066(13)
Br2 0.02118(19) 0.01916(16) 0.0309(3) -0.00121(14) 0.00170(16) 0.00004(13)
C11 0.0142(17) 0.0171(15) 0.018(2) -0.0006(13) 0.0005(14) -0.0002(12)
C21 0.024(2) 0.0224(16) 0.020(2) -0.0020(14) 0.0010(16) -0.0030(14)
C31 0.032(2) 0.039(2) 0.021(3) -0.0083(18) 0.0117(19) -0.0050(17)
C41 0.021(2) 0.048(2) 0.045(4) -0.008(2) 0.013(2) -0.0054(18)
C51 0.020(2) 0.041(2) 0.032(3) -0.0082(19) -0.0022(19) -0.0077(16)
C61 0.022(2) 0.0285(17) 0.016(3) -0.0023(14) -0.0008(16) -0.0013(15)
F21 0.0296(13) 0.0452(13) 0.0157(15) -0.0055(10) -0.0040(10) -0.0104(9)
F61 0.0247(12) 0.0436(12) 0.0181(15) -0.0080(10) -0.0029(10) -0.0040(9)
C12 0.0186(19) 0.0201(14) 0.014(2) 0.0003(12) 0.0004(15) -0.0030(13)
C22 0.024(2) 0.0222(16) 0.020(3) 0.0004(14) 0.0031(16) 0.0038(14)
C32 0.036(3) 0.034(2) 0.028(3) 0.0105(18) -0.005(2) 0.0089(17)
C42 0.049(3) 0.041(2) 0.011(3) 0.0066(17) -0.002(2) -0.0028(19)
C52 0.027(2) 0.0340(19) 0.023(3) 0.0015(17) 0.0100(19) 0.0000(17)
C62 0.0173(18) 0.0210(15) 0.023(2) 0.0013(14) 0.0028(16) -0.0033(13)
F22 0.0285(13) 0.0389(12) 0.0282(17) 0.0022(10) 0.0004(10) 0.0152(9)
F62 0.0187(11) 0.0345(11) 0.0257(16) 0.0020(9) 0.0011(10) 0.0079(8)

loop_
_atom_type_symbol
_atom_type_description
_atom_type_scat_dispersion_real
_atom_type_scat_dispersion_imag
_atom_type_scat_source
C C 0.0033 0.0016 'International Tables Vol C Tables 4.2.6.8 and 6.1.1.4'
H H 0.0000 0.0000 'International Tables Vol C Tables 4.2.6.8 and 6.1.1.4'
F F 0.0171 0.0103 'International Tables Vol C Tables 4.2.6.8 and 6.1.1.4'
Br Br -0.2901 2.4595 'International Tables Vol C Tables 4.2.6.8 and 6.1.1.4'
Te Te -0.5308 1.6751 'International Tables Vol C Tables 4.2.6.8 and 6.1.1.4'

loop_
_exptl_crystal_face_index_h
_exptl_crystal_face_index_k
_exptl_crystal_face_index_l
_exptl_crystal_face_perp_dist
0 0 -1 0.0160
0 0 1 0.0130
1 1 0 0.0740
-1 -1 0 0.0680
1 -1 0 0.0680
-1 1 0 0.0940

loop_
_geom_angle_atom_site_label_1
_geom_angle_atom_site_label_2
_geom_angle_atom_site_label_3
_geom_angle
_geom_angle_site_symmetry_1
_geom_angle_site_symmetry_3
_geom_angle_publ_flag
C12 Te C11 103.92(14) . . ?
C12 Te Br2 90.00(9) . . ?
C11 Te Br2 86.59(8) . . ?
C12 Te Br1 89.41(9) . . ?
C11 Te Br1 85.22(8) . . ?
Br2 Te Br1 171.396(14) . . ?
C21 C11 C61 116.8(3) . . ?
C21 C11 Te 116.4(3) . . ?
C61 C11 Te 126.6(3) . . ?
F21 C21 C11 117.9(3) . . ?
F21 C21 C31 118.5(4) . . ?
C11 C21 C31 123.6(4) . . ?
C21 C31 C41 117.8(4) . . ?
C21 C31 H31 120(3) . . ?
C41 C31 H31 123(3) . . ?
C51 C41 C31 121.0(4) . . ?
C51 C41 H41 113(5) . . ?
C31 C41 H41 126(5) . . ?
C41 C51 C61 119.2(4) . . ?
C41 C51 H51 123(4) . . ?
C61 C51 H51 117(4) . . ?
F61 C61 C51 119.2(4) . . ?
F61 C61 C11 119.3(3) . . ?
C51 C61 C11 121.5(4) . . ?
C62 C12 C22 115.8(4) . . ?
C62 C12 Te 117.1(3) . . ?
C22 C12 Te 127.1(3) . . ?
F22 C22 C32 118.9(3) . . ?
F22 C22 C12 118.5(4) . . ?
C32 C22 C12 122.6(4) . . ?
C22 C32 C42 119.4(4) . . ?
C22 C32 H32 121(4) . . ?
C42 C32 H32 120(4) . . ?
C32 C42 C52 120.6(5) . . ?
C32 C42 H42 125(3) . . ?
C52 C42 H42 114(3) . . ?
C62 C52 C42 118.4(4) . . ?
C62 C52 H52 123(5) . . ?
C42 C52 H52 119(5) . . ?
F62 C62 C52 119.0(3) . . ?
F62 C62 C12 117.9(4) . . ?
C52 C62 C12 123.2(4) . . ?

loop_
_geom_bond_atom_site_label_1
_geom_bond_atom_site_label_2
_geom_bond_distance
_geom_bond_site_symmetry_2
_geom_bond_publ_flag
Te C12 2.106(4) . ?
Te C11 2.113(3) . ?
Te Br2 2.6436(4) . ?
Te Br1 2.6612(4) . ?
C11 C21 1.370(6) . ?
C11 C61 1.391(5) . ?
C21 F21 1.361(4) . ?
C21 C31 1.372(6) . ?
C31 C41 1.384(7) . ?
C31 H31 0.92(5) . ?
C41 C51 1.373(7) . ?
C41 H41 0.86(6) . ?
C51 C61 1.378(6) . ?
C51 H51 0.82(6) . ?
C61 F61 1.338(5) . ?
C12 C62 1.391(5) . ?
C12 C22 1.392(5) . ?
C22 F22 1.355(4) . ?
C22 C32 1.355(6) . ?
C32 C42 1.372(7) . ?
C32 H32 0.82(5) . ?
C42 C52 1.387(6) . ?
C42 H42 0.86(5) . ?
C52 C62 1.360(6) . ?
C52 H52 0.79(6) . ?
C62 F62 1.345(4) . ?

loop_
_geom_contact_atom_site_label_1
_geom_contact_atom_site_label_2
_geom_contact_distance
_geom_contact_site_symmetry_1
_geom_contact_site_symmetry_2
_geom_contact_publ_flag
? ? ? ? ? ?

loop_
_geom_hbond_atom_site_label_D
_geom_hbond_atom_site_label_H
_geom_hbond_atom_site_label_A
_geom_hbond_distance_DH
_geom_hbond_distance_HA
_geom_hbond_distance_DA
_geom_hbond_angle_DHA
_geom_hbond_site_symmetry_A
_geom_hbond_publ_flag
? ? ? ? ? ? ? ? ?

loop_
_geom_torsion_atom_site_label_1
_geom_torsion_atom_site_label_2
_geom_torsion_atom_site_label_3
_geom_torsion_atom_site_label_4
_geom_torsion
_geom_torsion_site_symmetry_1
_geom_torsion_site_symmetry_2
_geom_torsion_site_symmetry_3
_geom_torsion_site_symmetry_4
_geom_torsion_publ_flag
C12 Te C11 C21 155.7(2) . . . . ?
Br2 Te C11 C21 66.5(2) . . . . ?
Br1 Te C11 C21 -116.1(2) . . . . ?
C12 Te C11 C61 -28.2(3) . . . . ?
Br2 Te C11 C61 -117.3(3) . . . . ?
Br1 Te C11 C61 60.0(3) . . . . ?
C61 C11 C21 F21 -176.1(3) . . . . ?
Te C11 C21 F21 0.5(4) . . . . ?
C61 C11 C21 C31 2.2(5) . . . . ?
Te C11 C21 C31 178.7(3) . . . . ?
F21 C21 C31 C41 177.1(4) . . . . ?
C11 C21 C31 C41 -1.1(6) . . . . ?
C21 C31 C41 C51 0.3(7) . . . . ?
C31 C41 C51 C61 -0.6(7) . . . . ?
C41 C51 C61 F61 -177.7(4) . . . . ?
C41 C51 C61 C11 1.7(6) . . . . ?
C21 C11 C61 F61 176.9(3) . . . . ?
Te C11 C61 F61 0.8(5) . . . . ?
C21 C11 C61 C51 -2.5(5) . . . . ?
Te C11 C61 C51 -178.6(3) . . . . ?
C11 Te C12 C62 148.0(2) . . . . ?
Br2 Te C12 C62 -125.5(2) . . . . ?
Br1 Te C12 C62 63.1(2) . . . . ?
C11 Te C12 C22 -33.9(3) . . . . ?
Br2 Te C12 C22 52.6(3) . . . . ?
Br1 Te C12 C22 -118.8(3) . . . . ?
C62 C12 C22 F22 178.8(3) . . . . ?
Te C12 C22 F22 0.7(5) . . . . ?
C62 C12 C22 C32 -1.6(5) . . . . ?
Te C12 C22 C32 -179.7(3) . . . . ?
F22 C22 C32 C42 -179.7(4) . . . . ?
C12 C22 C32 C42 0.7(6) . . . . ?
C22 C32 C42 C52 1.0(6) . . . . ?
C32 C42 C52 C62 -1.6(6) . . . . ?
C42 C52 C62 F62 -179.7(3) . . . . ?
C42 C52 C62 C12 0.6(6) . . . . ?
C22 C12 C62 F62 -178.7(3) . . . . ?
Te C12 C62 F62 -0.5(4) . . . . ?
C22 C12 C62 C52 1.0(5) . . . . ?
Te C12 C62 C52 179.2(3) . . . . ?

loop_
_cod_related_entry_id
_cod_related_entry_database
_cod_related_entry_code
1 ChemSpider 30661096
